data_2021148
loop_
_publ_author_name
'Manin, Alex N.'
'Voronin, Alexander P.'
'Drozd, Ksenia V.'
'Churakov, Andrei V.'
'Perlovich, German L.'

_publ_section_title
;
 Pharmaceutical salts of emoxypine with dicarboxylic acids
;
_journal_coeditor_code YF3142
_journal_issue 7
_journal_name_full 'Acta Crystallographica Section C'
_journal_page_first
;
;
_journal_paper_doi 10.1107/S2053229618007386
_journal_volume 74
_journal_year 2018
_chemical_formula_iupac 'C8 H12 N O +, C3 H3 O4 -'
_chemical_formula_moiety 'C8 H12 N O +, C3 H3 O4 -'
_chemical_formula_sum 'C11 H15 N O5'
_chemical_formula_weight 241.24
_chemical_name_common
;
Emoxypinium malonate
;
_chemical_name_systematic
;
2-Ethyl-3-hydroxy-6-methylpyridin-1-ium 3-carboxypropanoate
;
_space_group_IT_number 2
_symmetry_cell_setting triclinic
_symmetry_space_group_name_Hall '-P 1'
_symmetry_space_group_name_H-M 'P -1'
_atom_sites_solution_hydrogens difmap
_atom_sites_solution_primary direct
_atom_sites_solution_secondary difmap
_audit_creation_method SHELXL-97
_cell_angle_alpha 80.0535(11)
_cell_angle_beta 86.3313(11)
_cell_angle_gamma 66.5117(10)
_cell_formula_units_Z 4
_cell_length_a 8.9211(7)
_cell_length_b 10.5301(8)
_cell_length_c 13.7175(10)
_cell_measurement_reflns_used 5243
_cell_measurement_temperature 150(2)
_cell_measurement_theta_max 30.564
_cell_measurement_theta_min 2.489
_cell_volume 1164.07(15)
_computing_cell_refinement
;
SAINT (Bruker, 2008)
;
_computing_data_collection
;
<i>APEX2</i> (Bruker, 2008)
;
_computing_data_reduction
;
SAINT (Bruker, 2008)
;
_computing_molecular_graphics
;
SHELXTL (Sheldrick, 2008)
;
_computing_publication_material
;
SHELXTL (Sheldrick, 2008)
;
_computing_structure_refinement
;
SHELXTL (Sheldrick, 2008)
;
_computing_structure_solution
;
SHELXTL (Sheldrick, 2008)
;
_diffrn_ambient_temperature 150(2)
_diffrn_measured_fraction_theta_full 0.998
_diffrn_measured_fraction_theta_max 0.998
_diffrn_measurement_device_type 'Bruker SMART APEXII'
_diffrn_measurement_method \w
_diffrn_radiation_monochromator graphite
_diffrn_radiation_source 'fine-focus sealed tube'
_diffrn_radiation_type MoK\a
_diffrn_radiation_wavelength 0.71073
_diffrn_reflns_av_R_equivalents 0.0197
_diffrn_reflns_av_sigmaI/netI 0.0272
_diffrn_reflns_limit_h_max 11
_diffrn_reflns_limit_h_min -11
_diffrn_reflns_limit_k_max 13
_diffrn_reflns_limit_k_min -13
_diffrn_reflns_limit_l_max 18
_diffrn_reflns_limit_l_min -18
_diffrn_reflns_number 12144
_diffrn_reflns_theta_full 28.00
_diffrn_reflns_theta_max 28.00
_diffrn_reflns_theta_min 2.41
_diffrn_standards_decay_% 0
_exptl_absorpt_coefficient_mu 0.109
_exptl_absorpt_correction_T_max 0.9946
_exptl_absorpt_correction_T_min 0.9576
_exptl_absorpt_correction_type multi-scan
_exptl_absorpt_process_details
;
(SADABS; Bruker, 2008)
;
_exptl_crystal_colour colourless
_exptl_crystal_density_diffrn 1.377
_exptl_crystal_density_method 'not measured'
_exptl_crystal_description prism
_exptl_crystal_F_000 512
_exptl_crystal_size_max 0.40
_exptl_crystal_size_mid 0.20
_exptl_crystal_size_min 0.05
_refine_diff_density_max 0.328
_refine_diff_density_min -0.234
_refine_ls_extinction_method none
_refine_ls_goodness_of_fit_ref 1.027
_refine_ls_hydrogen_treatment refall
_refine_ls_matrix_type full
_refine_ls_number_parameters 427
_refine_ls_number_reflns 5599
_refine_ls_number_restraints 0
_refine_ls_restrained_S_all 1.027
_refine_ls_R_factor_all 0.0545
_refine_ls_R_factor_gt 0.0385
_refine_ls_shift/su_max 0.000
_refine_ls_shift/su_mean 0.000
_refine_ls_structure_factor_coef Fsqd
_refine_ls_weighting_details 'calc w=1/[\s^2^(Fo^2^)+(0.0632P)^2^+0.1019P] where P=(Fo^2^+2Fc^2^)/3'
_refine_ls_weighting_scheme calc
_refine_ls_wR_factor_gt 0.1000
_refine_ls_wR_factor_ref 0.1079
_reflns_number_gt 4307
_reflns_number_total 5599
_reflns_threshold_expression I>2\s(I)
_cod_data_source_file yf3142sup1.cif
_cod_data_source_block II
_cod_database_code 2021148

loop_
_symmetry_equiv_pos_as_xyz
'x, y, z'
'-x, -y, -z'

loop_
_atom_site_type_symbol
_atom_site_label
_atom_site_fract_x
_atom_site_fract_y
_atom_site_fract_z
_atom_site_U_iso_or_equiv
_atom_site_adp_type
_atom_site_calc_flag
_atom_site_occupancy
_atom_site_symmetry_multiplicity
O O1 0.25059(11) 0.94822(10) 0.49431(6) 0.0303(2) Uani d 1 1
H H12 0.324(2) 0.866(2) 0.4794(13) 0.053(5) Uiso d 1 1
N N1 0.27799(11) 1.14462(10) 0.67428(7) 0.0191(2) Uani d 1 1
H H11 0.2147(18) 1.2292(16) 0.6934(11) 0.032(4) Uiso d 1 1
C C11 0.21972(13) 1.11105(12) 0.59834(8) 0.0194(2) Uani d 1 1
C C12 0.31050(14) 0.98134(12) 0.56914(8) 0.0210(2) Uani d 1 1
C C13 0.45557(14) 0.89267(12) 0.61915(9) 0.0225(2) Uani d 1 1
C C14 0.50934(14) 0.93460(13) 0.69542(9) 0.0228(2) Uani d 1 1
C C15 0.41919(14) 1.06403(12) 0.72318(8) 0.0210(2) Uani d 1 1
C C16 0.46939(17) 1.11937(15) 0.80301(10) 0.0278(3) Uani d 1 1
C C17 0.06539(14) 1.21647(13) 0.54769(9) 0.0253(3) Uani d 1 1
C C18 0.10265(19) 1.30767(18) 0.45902(12) 0.0439(4) Uani d 1 1
H H13 0.5167(17) 0.8008(15) 0.5993(10) 0.028(4) Uiso d 1 1
H H14 0.6073(17) 0.8775(14) 0.7317(10) 0.024(3) Uiso d 1 1
H H161 0.496(2) 1.055(2) 0.8627(15) 0.064(6) Uiso d 1 1
H H162 0.568(3) 1.137(2) 0.7861(14) 0.071(6) Uiso d 1 1
H H163 0.388(2) 1.202(2) 0.8186(14) 0.062(6) Uiso d 1 1
H H171 0.0018(18) 1.1681(16) 0.5262(11) 0.036(4) Uiso d 1 1
H H172 -0.0015(18) 1.2712(16) 0.5950(11) 0.037(4) Uiso d 1 1
H H181 0.173(2) 1.245(2) 0.4109(15) 0.068(6) Uiso d 1 1
H H182 0.001(2) 1.3805(19) 0.4255(13) 0.057(5) Uiso d 1 1
H H183 0.156(2) 1.3620(19) 0.4801(14) 0.059(5) Uiso d 1 1
N N2 0.83343(12) 0.11657(10) 0.17789(7) 0.0205(2) Uani d 1 1
H H21 0.7931(19) 0.1931(17) 0.2111(12) 0.039(4) Uiso d 1 1
O O2 0.71557(11) -0.00878(9) -0.01610(6) 0.0281(2) Uani d 1 1
H H22 0.759(2) -0.092(2) -0.0455(15) 0.068(6) Uiso d 1 1
C C21 0.74586(14) 0.11303(12) 0.10278(8) 0.0206(2) Uani d 1 1
C C22 0.80482(14) -0.00756(12) 0.05829(8) 0.0205(2) Uani d 1 1
C C23 0.94858(14) -0.11854(12) 0.09343(9) 0.0222(2) Uani d 1 1
C C24 1.03252(14) -0.10822(13) 0.17156(9) 0.0224(2) Uani d 1 1
C C25 0.97484(13) 0.01199(12) 0.21409(8) 0.0208(2) Uani d 1 1
C C26 1.05829(16) 0.03354(15) 0.29668(10) 0.0282(3) Uani d 1 1
C C27 0.59039(15) 0.23649(13) 0.07126(9) 0.0269(3) Uani d 1 1
C C28 0.60503(18) 0.32019(14) -0.02888(10) 0.0326(3) Uani d 1 1
H H23 0.9861(16) -0.2020(14) 0.0647(9) 0.020(3) Uiso d 1 1
H H24 1.1283(17) -0.1833(15) 0.1985(10) 0.027(4) Uiso d 1 1
H H261 1.107(2) 0.1014(19) 0.2734(13) 0.056(5) Uiso d 1 1
H H262 0.985(2) 0.0716(18) 0.3475(13) 0.047(5) Uiso d 1 1
H H263 1.142(2) -0.058(2) 0.3272(13) 0.059(5) Uiso d 1 1
H H271 0.502(2) 0.2003(17) 0.0657(12) 0.043(4) Uiso d 1 1
H H272 0.5614(17) 0.2958(15) 0.1213(11) 0.031(4) Uiso d 1 1
H H281 0.498(2) 0.3990(17) -0.0499(12) 0.046(4) Uiso d 1 1
H H282 0.6397(18) 0.2554(16) -0.0781(11) 0.037(4) Uiso d 1 1
H H283 0.688(2) 0.3614(18) -0.0290(13) 0.052(5) Uiso d 1 1
O O31 0.47446(13) 0.44831(11) 0.27092(8) 0.0418(3) Uani d 1 1
H H31 0.393(3) 0.539(2) 0.3028(16) 0.087(7) Uiso d 1 1
O O32 0.74168(13) 0.32588(10) 0.28866(8) 0.0410(3) Uani d 1 1
O O33 0.47330(12) 0.71824(10) 0.44915(7) 0.0385(2) Uani d 1 1
O O34 0.33650(12) 0.65525(11) 0.35028(8) 0.0406(3) Uani d 1 1
C C31 0.61609(17) 0.42311(13) 0.30669(9) 0.0283(3) Uani d 1 1
C C32 0.62348(16) 0.51936(13) 0.37450(10) 0.0254(3) Uani d 1 1
C C33 0.46522(16) 0.64055(13) 0.39291(9) 0.0267(3) Uani d 1 1
H H321 0.6670(19) 0.4621(16) 0.4395(12) 0.038(4) Uiso d 1 1
H H322 0.6975(19) 0.5572(16) 0.3481(11) 0.036(4) Uiso d 1 1
O O41 1.18702(11) -0.57232(10) -0.14240(8) 0.0366(2) Uani d 1 1
H H41 1.147(3) -0.493(2) -0.0999(16) 0.084(7) Uiso d 1 1
O O42 1.06394(11) -0.61278(9) -0.26157(7) 0.0320(2) Uani d 1 1
O O43 0.79442(11) -0.21875(9) -0.10746(7) 0.0324(2) Uani d 1 1
O O44 1.04830(11) -0.36617(10) -0.06211(7) 0.0340(2) Uani d 1 1
C C41 1.06034(15) -0.54701(12) -0.19505(9) 0.0241(3) Uani d 1 1
C C42 0.90252(16) -0.43260(14) -0.17060(11) 0.0294(3) Uani d 1 1
C C43 0.91565(15) -0.33013(12) -0.10873(8) 0.0239(3) Uani d 1 1
H H421 0.842(2) -0.3832(19) -0.2290(14) 0.059(5) Uiso d 1 1
H H422 0.838(2) -0.4797(19) -0.1307(13) 0.056(5) Uiso d 1 1

loop_
_atom_site_aniso_label
_atom_site_aniso_U_11
_atom_site_aniso_U_22
_atom_site_aniso_U_33
_atom_site_aniso_U_12
_atom_site_aniso_U_13
_atom_site_aniso_U_23
O1 0.0282(5) 0.0316(5) 0.0297(5) -0.0040(4) -0.0066(4) -0.0182(4)
N1 0.0195(5) 0.0172(5) 0.0195(5) -0.0047(4) -0.0006(4) -0.0065(4)
C11 0.0184(5) 0.0208(6) 0.0184(5) -0.0064(4) -0.0001(4) -0.0048(4)
C12 0.0208(5) 0.0228(6) 0.0199(5) -0.0074(5) 0.0005(4) -0.0080(4)
C13 0.0217(6) 0.0191(6) 0.0249(6) -0.0048(5) 0.0016(4) -0.0078(5)
C14 0.0199(6) 0.0221(6) 0.0239(6) -0.0051(5) -0.0032(4) -0.0035(5)
C15 0.0213(5) 0.0227(6) 0.0197(5) -0.0090(5) -0.0022(4) -0.0035(4)
C16 0.0290(7) 0.0287(7) 0.0260(6) -0.0090(5) -0.0077(5) -0.0086(5)
C17 0.0197(6) 0.0265(6) 0.0254(6) -0.0015(5) -0.0048(5) -0.0097(5)
C18 0.0335(8) 0.0404(9) 0.0431(9) -0.0044(7) -0.0106(7) 0.0096(7)
N2 0.0216(5) 0.0201(5) 0.0209(5) -0.0073(4) 0.0003(4) -0.0082(4)
O2 0.0281(5) 0.0272(5) 0.0280(4) -0.0051(4) -0.0080(4) -0.0133(4)
C21 0.0199(5) 0.0218(6) 0.0202(5) -0.0069(4) 0.0000(4) -0.0068(4)
C22 0.0214(5) 0.0214(6) 0.0194(5) -0.0076(5) -0.0005(4) -0.0071(4)
C23 0.0243(6) 0.0187(6) 0.0230(6) -0.0064(5) 0.0013(4) -0.0070(4)
C24 0.0204(6) 0.0223(6) 0.0216(5) -0.0049(5) -0.0016(4) -0.0036(4)
C25 0.0199(5) 0.0240(6) 0.0194(5) -0.0090(5) -0.0002(4) -0.0046(4)
C26 0.0274(6) 0.0337(7) 0.0255(6) -0.0120(6) -0.0055(5) -0.0083(5)
C27 0.0218(6) 0.0239(6) 0.0306(6) -0.0008(5) -0.0031(5) -0.0124(5)
C28 0.0317(7) 0.0248(7) 0.0349(7) -0.0030(6) -0.0072(6) -0.0058(6)
O31 0.0443(6) 0.0359(6) 0.0473(6) -0.0107(5) -0.0108(5) -0.0211(5)
O32 0.0459(6) 0.0291(5) 0.0450(6) -0.0050(4) 0.0010(5) -0.0229(4)
O33 0.0390(5) 0.0326(5) 0.0442(6) -0.0073(4) 0.0044(4) -0.0253(4)
O34 0.0287(5) 0.0366(6) 0.0541(6) -0.0048(4) -0.0041(4) -0.0193(5)
C31 0.0392(7) 0.0212(6) 0.0251(6) -0.0110(5) 0.0018(5) -0.0084(5)
C32 0.0272(6) 0.0232(6) 0.0275(6) -0.0094(5) 0.0046(5) -0.0115(5)
C33 0.0300(6) 0.0227(6) 0.0274(6) -0.0093(5) 0.0060(5) -0.0088(5)
O41 0.0276(5) 0.0338(5) 0.0433(5) -0.0010(4) -0.0053(4) -0.0185(4)
O42 0.0382(5) 0.0233(5) 0.0330(5) -0.0068(4) 0.0004(4) -0.0140(4)
O43 0.0335(5) 0.0265(5) 0.0354(5) -0.0044(4) -0.0047(4) -0.0164(4)
O44 0.0295(5) 0.0362(5) 0.0374(5) -0.0084(4) -0.0067(4) -0.0175(4)
C41 0.0292(6) 0.0177(5) 0.0246(6) -0.0083(5) 0.0018(5) -0.0048(5)
C42 0.0276(7) 0.0257(6) 0.0333(7) -0.0041(5) -0.0049(5) -0.0147(5)
C43 0.0286(6) 0.0234(6) 0.0212(6) -0.0106(5) 0.0014(5) -0.0069(5)

loop_
_atom_type_symbol
_atom_type_description
_atom_type_scat_dispersion_real
_atom_type_scat_dispersion_imag
_atom_type_scat_source
C C 0.0033 0.0016 'International Tables Vol C Tables 4.2.6.8 and 6.1.1.4'
H H 0.0000 0.0000 'International Tables Vol C Tables 4.2.6.8 and 6.1.1.4'
N N 0.0061 0.0033 'International Tables Vol C Tables 4.2.6.8 and 6.1.1.4'
O O 0.0106 0.0060 'International Tables Vol C Tables 4.2.6.8 and 6.1.1.4'

loop_
_geom_angle_atom_site_label_1
_geom_angle_atom_site_label_2
_geom_angle_atom_site_label_3
_geom_angle
C12 O1 H12 108.6(11)
C15 N1 C11 125.23(10)
C15 N1 H11 118.6(9)
C11 N1 H11 116.2(9)
N1 C11 C12 117.75(10)
N1 C11 C17 118.57(10)
C12 C11 C17 123.63(10)
O1 C12 C13 123.55(10)
O1 C12 C11 117.31(10)
C13 C12 C11 119.13(10)
C14 C13 C12 120.07(11)
C14 C13 H13 121.5(8)
C12 C13 H13 118.5(8)
C13 C14 C15 120.33(11)
C13 C14 H14 123.0(8)
C15 C14 H14 116.7(8)
N1 C15 C14 117.45(10)
N1 C15 C16 118.48(10)
C14 C15 C16 124.08(11)
C15 C16 H161 112.3(12)
C15 C16 H162 112.2(12)
H161 C16 H162 104.6(16)
C15 C16 H163 113.1(12)
H161 C16 H163 106.1(16)
H162 C16 H163 107.9(16)
C11 C17 C18 111.01(11)
C11 C17 H171 110.0(9)
C18 C17 H171 109.8(9)
C11 C17 H172 108.5(9)
C18 C17 H172 111.8(9)
H171 C17 H172 105.6(12)
C17 C18 H181 108.5(11)
C17 C18 H182 112.2(10)
H181 C18 H182 110.5(15)
C17 C18 H183 110.4(11)
H181 C18 H183 111.7(16)
H182 C18 H183 103.5(15)
C21 N2 C25 125.04(10)
C21 N2 H21 119.2(10)
C25 N2 H21 115.7(10)
C22 O2 H22 115.1(12)
N2 C21 C22 117.81(10)
N2 C21 C27 119.08(10)
C22 C21 C27 123.11(10)
O2 C22 C23 123.86(10)
O2 C22 C21 116.74(10)
C23 C22 C21 119.39(10)
C24 C23 C22 119.83(10)
C24 C23 H23 121.0(8)
C22 C23 H23 119.2(8)
C25 C24 C23 120.43(11)
C25 C24 H24 117.9(8)
C23 C24 H24 121.6(8)
N2 C25 C24 117.49(10)
N2 C25 C26 118.34(10)
C24 C25 C26 124.18(11)
C25 C26 H261 111.0(10)
C25 C26 H262 112.7(10)
H261 C26 H262 105.0(14)
C25 C26 H263 109.7(11)
H261 C26 H263 110.9(14)
H262 C26 H263 107.4(14)
C21 C27 C28 112.70(10)
C21 C27 H271 108.0(9)
C28 C27 H271 108.2(9)
C21 C27 H272 108.1(9)
C28 C27 H272 109.9(8)
H271 C27 H272 109.9(12)
C27 C28 H281 111.0(9)
C27 C28 H282 108.0(9)
H281 C28 H282 109.5(12)
C27 C28 H283 113.1(10)
H281 C28 H283 107.8(13)
H282 C28 H283 107.5(13)
C31 O31 H31 103.1(12)
C33 O34 H31 101.0(9)
O32 C31 O31 123.34(12)
O32 C31 C32 119.43(12)
O31 C31 C32 117.23(11)
C31 C32 C33 117.58(11)
C31 C32 H321 108.4(9)
C33 C32 H321 107.7(9)
C31 C32 H322 107.7(9)
C33 C32 H322 107.5(9)
H321 C32 H322 107.5(13)
O33 C33 O34 124.93(12)
O33 C33 C32 116.76(12)
O34 C33 C32 118.31(11)
C41 O41 H41 103.5(12)
C43 O44 H41 100.7(9)
O42 C41 O41 122.92(11)
O42 C41 C42 120.08(11)
O41 C41 C42 116.99(10)
C41 C42 C43 116.76(11)
C41 C42 H421 110.1(11)
C43 C42 H421 110.2(11)
C41 C42 H422 106.5(11)
C43 C42 H422 105.7(10)
H421 C42 H422 107.0(15)
O43 C43 O44 125.41(11)
O43 C43 C42 117.02(11)
O44 C43 C42 117.57(11)

loop_
_geom_bond_atom_site_label_1
_geom_bond_atom_site_label_2
_geom_bond_distance
O1 C12 1.3430(13)
O1 H12 0.901(19)
N1 C15 1.3477(15)
N1 C11 1.3504(14)
N1 H11 0.918(15)
C11 C12 1.3956(16)
C11 C17 1.4994(16)
C12 C13 1.3951(16)
C13 C14 1.3829(16)
C13 H13 0.979(14)
C14 C15 1.3841(16)
C14 H14 0.953(14)
C15 C16 1.4934(16)
C16 H161 0.94(2)
C16 H162 0.97(2)
C16 H163 0.93(2)
C17 C18 1.520(2)
C17 H171 0.986(15)
C17 H172 0.957(16)
C18 H181 1.02(2)
C18 H182 0.999(18)
C18 H183 0.966(19)
N2 C21 1.3465(14)
N2 C25 1.3545(15)
N2 H21 0.927(17)
O2 C22 1.3388(14)
O2 H22 0.96(2)
C21 C22 1.3984(16)
C21 C27 1.4986(16)
C22 C23 1.3902(16)
C23 C24 1.3888(16)
C23 H23 0.953(14)
C24 C25 1.3802(16)
C24 H24 0.945(14)
C25 C26 1.4902(16)
C26 H261 0.979(18)
C26 H262 0.950(17)
C26 H263 0.991(18)
C27 C28 1.527(2)
C27 H271 1.012(16)
C27 H272 0.962(15)
C28 H281 1.005(17)
C28 H282 0.991(16)
C28 H283 0.995(18)
O31 C31 1.2940(17)
O31 H31 1.09(2)
O32 C31 1.2257(15)
O33 C33 1.2417(15)
O34 C33 1.2639(16)
C31 C32 1.5113(16)
C32 C33 1.5215(17)
C32 H321 0.991(16)
C32 H322 0.924(16)
O41 C41 1.2914(16)
O41 H41 1.04(2)
O42 C41 1.2288(14)
O43 C43 1.2406(15)
O44 C43 1.2683(15)
C41 C42 1.5078(17)
C42 C43 1.5257(16)
C42 H421 0.944(19)
C42 H422 0.985(18)

loop_
_geom_hbond_atom_site_label_D
_geom_hbond_atom_site_label_H
_geom_hbond_atom_site_label_A
_geom_hbond_site_symmetry_A
_geom_hbond_distance_DH
_geom_hbond_distance_HA
_geom_hbond_distance_DA
_geom_hbond_angle_DHA
O31 H31 O34 . 1.09(2) 1.38(2) 2.4410(13) 162(2)
O41 H41 O44 . 1.04(2) 1.44(2) 2.4428(12) 162(2)
O1 H12 O33 . 0.901(19) 1.69(2) 2.5925(13) 175.0(17)
O2 H22 O43 . 0.96(2) 1.62(2) 2.5610(12) 167.6(19)
N2 H21 O32 . 0.927(17) 1.800(17) 2.7196(13) 170.9(15)
N1 H11 O42 1_476 0.918(15) 1.850(16) 2.7604(13) 171.1(13)

loop_
_geom_torsion_atom_site_label_1
_geom_torsion_atom_site_label_2
_geom_torsion_atom_site_label_3
_geom_torsion_atom_site_label_4
_geom_torsion
C15 N1 C11 C12 1.50(18)
C15 N1 C11 C17 -176.24(11)
N1 C11 C12 O1 179.24(10)
C17 C11 C12 O1 -3.13(18)
N1 C11 C12 C13 0.19(17)
C17 C11 C12 C13 177.81(11)
O1 C12 C13 C14 179.87(11)
C11 C12 C13 C14 -1.14(18)
C12 C13 C14 C15 0.53(18)
C11 N1 C15 C14 -2.11(18)
C11 N1 C15 C16 177.54(11)
C13 C14 C15 N1 1.02(18)
C13 C14 C15 C16 -178.60(12)
N1 C11 C17 C18 92.62(14)
C12 C11 C17 C18 -84.99(16)
C25 N2 C21 C22 -0.07(17)
C25 N2 C21 C27 179.43(11)
N2 C21 C22 O2 179.89(10)
C27 C21 C22 O2 0.42(17)
N2 C21 C22 C23 0.76(17)
C27 C21 C22 C23 -178.72(11)
O2 C22 C23 C24 -179.54(11)
C21 C22 C23 C24 -0.47(18)
C22 C23 C24 C25 -0.51(18)
C21 N2 C25 C24 -0.89(17)
C21 N2 C25 C26 179.01(11)
C23 C24 C25 N2 1.16(17)
C23 C24 C25 C26 -178.74(12)
N2 C21 C27 C28 108.67(13)
C22 C21 C27 C28 -71.86(16)
O32 C31 C32 C33 178.67(12)
O31 C31 C32 C33 -1.77(18)
C31 C32 C33 O33 179.68(11)
C31 C32 C33 O34 -0.52(18)
O42 C41 C42 C43 -163.63(12)
O41 C41 C42 C43 17.38(18)
C41 C42 C43 O43 163.73(12)
C41 C42 C43 O44 -17.02(18)

_cod_database_fobs_code 2021148
